data_1544398
loop_
_publ_author_name
'Yao, Shun'
'Zhang, Xin'

_publ_section_title
;
 (<i>E</i>)-4-({[4-(Benzo[<i>d</i>]thiazol-2-yl)phenyl]imino}methyl)-<i>N</i>,<i>N</i>-diethylaniline
;
_journal_issue 10
_journal_name_full IUCrData
_journal_page_first x161621
_journal_paper_doi 10.1107/S2414314616016217
_journal_volume 1
_journal_year 2016
_chemical_formula_iupac 'C24 H23 N3 S'
_chemical_formula_moiety 'C24 H23 N3 S'
_chemical_formula_sum 'C24 H23 N3 S'
_chemical_formula_weight 385.51
_chemical_name_systematic
(<i>E</i>)-4-({[4-(Benzo[<i>d</i>]thiazol-2-yl)phenyl]imino}methyl)-<i>N</i>,<i>N</i>-diethylaniline
_space_group_IT_number 4
_symmetry_cell_setting monoclinic
_symmetry_space_group_name_Hall 'P 2yb'
_symmetry_space_group_name_H-M 'P 1 21 1'
_atom_sites_solution_hydrogens geom
_atom_sites_solution_primary direct
_atom_sites_solution_secondary difmap
_audit_creation_method SHELXL-97
_cell_angle_alpha 90.00
_cell_angle_beta 98.566(5)
_cell_angle_gamma 90.00
_cell_formula_units_Z 2
_cell_length_a 8.895(5)
_cell_length_b 7.648(5)
_cell_length_c 15.091(5)
_cell_measurement_reflns_used 2407
_cell_measurement_temperature 298(2)
_cell_measurement_theta_max 23.52
_cell_measurement_theta_min 2.51
_cell_volume 1015.2(9)
_computing_cell_refinement
;
SAINT (Bruker, 2004)
;
_computing_data_collection
;
SMART (Bruker, 2004)
;
_computing_data_reduction
;
SAINT (Bruker, 2004)
;
_computing_molecular_graphics
;
Mercury (Macrae <i>et al.</i>,  2008)
;
_computing_publication_material
;
SHELXTL (Sheldrick, 2008) and PLATON (Spek, 2009)
;
_computing_structure_refinement
;
SHELXL97 (Sheldrick, 2008)
;
_computing_structure_solution
;
SHELXS97 (Sheldrick, 2008)
;
_diffrn_ambient_temperature 298(2)
_diffrn_measured_fraction_theta_full 0.995
_diffrn_measured_fraction_theta_max 0.995
_diffrn_measurement_device_type 'Bruker SMART CCD area detector'
_diffrn_measurement_method 'phi scans'
_diffrn_radiation_monochromator graphite
_diffrn_radiation_source 'fine-focus sealed tube'
_diffrn_radiation_type MoK\a
_diffrn_radiation_wavelength 0.71069
_diffrn_reflns_av_R_equivalents 0.0238
_diffrn_reflns_av_sigmaI/netI 0.0324
_diffrn_reflns_limit_h_max 10
_diffrn_reflns_limit_h_min -10
_diffrn_reflns_limit_k_max 9
_diffrn_reflns_limit_k_min -8
_diffrn_reflns_limit_l_max 17
_diffrn_reflns_limit_l_min 0
_diffrn_reflns_number 7218
_diffrn_reflns_theta_full 25.00
_diffrn_reflns_theta_max 25.00
_diffrn_reflns_theta_min 1.36
_exptl_absorpt_coefficient_mu 0.174
_exptl_absorpt_correction_T_max 0.9661
_exptl_absorpt_correction_T_min 0.9498
_exptl_absorpt_correction_type multi-scan
_exptl_absorpt_process_details
;
(SADABS; Bruker, 2004)
;
_exptl_crystal_colour yellow
_exptl_crystal_density_diffrn 1.261
_exptl_crystal_density_method 'not measured'
_exptl_crystal_description block
_exptl_crystal_F_000 408
_exptl_crystal_size_max 0.30
_exptl_crystal_size_mid 0.20
_exptl_crystal_size_min 0.20
_refine_diff_density_max 0.230
_refine_diff_density_min -0.175
_refine_ls_abs_structure_details
;
Flack (1983), 1363 Friedel pairs
;
_refine_ls_abs_structure_Flack 0.27(10)
_refine_ls_extinction_method none
_refine_ls_goodness_of_fit_ref 1.044
_refine_ls_hydrogen_treatment constr
_refine_ls_matrix_type full
_refine_ls_number_parameters 256
_refine_ls_number_reflns 3278
_refine_ls_number_restraints 1
_refine_ls_restrained_S_all 1.043
_refine_ls_R_factor_all 0.0558
_refine_ls_R_factor_gt 0.0441
_refine_ls_shift/su_max 0.001
_refine_ls_shift/su_mean 0.000
_refine_ls_structure_factor_coef Fsqd
_refine_ls_weighting_details 'calc w=1/[\s^2^(Fo^2^)+(0.0719P)^2^+0.0425P] where P=(Fo^2^+2Fc^2^)/3'
_refine_ls_weighting_scheme calc
_refine_ls_wR_factor_gt 0.1129
_refine_ls_wR_factor_ref 0.1220
_reflns_number_gt 2690
_reflns_number_total 3278
_reflns_threshold_expression >2sigma(I)
_cod_data_source_file su4082sup1.cif
_cod_data_source_block I
_cod_original_sg_symbol_H-M 'P 21'
_cod_database_code 1544398

loop_
_symmetry_equiv_pos_as_xyz
'x, y, z'
'-x, y+1/2, -z'

loop_
_atom_site_type_symbol
_atom_site_label
_atom_site_fract_x
_atom_site_fract_y
_atom_site_fract_z
_atom_site_U_iso_or_equiv
_atom_site_adp_type
_atom_site_calc_flag
_atom_site_refinement_flags
_atom_site_occupancy
_atom_site_symmetry_multiplicity
S S1 1.41511(8) 0.16492(14) 1.18673(5) 0.0654(3) Uani d . 1 1
N N1 1.2597(3) 0.3273(4) 1.29530(16) 0.0583(6) Uani d . 1 1
N N2 0.7097(3) 0.2212(3) 0.96102(15) 0.0578(7) Uani d . 1 1
N N3 0.0747(3) 0.2513(4) 0.69361(15) 0.0600(6) Uani d . 1 1
C C1 1.4589(4) 0.3630(6) 1.4264(2) 0.0781(11) Uani d . 1 1
H H1 1.3944 0.4240 1.4586 0.094 Uiso calc R 1 1
C C2 1.6035(5) 0.3290(7) 1.4630(2) 0.0928(13) Uani d . 1 1
H H2 1.6383 0.3681 1.5207 0.111 Uiso calc R 1 1
C C3 1.7014(4) 0.2380(6) 1.4172(3) 0.0945(14) Uani d . 1 1
H H3 1.7999 0.2151 1.4451 0.113 Uiso calc R 1 1
C C4 1.6555(3) 0.1801(6) 1.3303(2) 0.0773(10) Uani d . 1 1
H H4 1.7214 0.1199 1.2988 0.093 Uiso calc R 1 1
C C5 1.5068(3) 0.2160(4) 1.2925(2) 0.0602(8) Uani d . 1 1
C C6 1.4073(3) 0.3051(4) 1.33936(19) 0.0588(8) Uani d . 1 1
C C7 1.2487(3) 0.2597(4) 1.21464(17) 0.0483(6) Uani d . 1 1
C C8 1.1075(3) 0.2557(4) 1.15066(17) 0.0462(6) Uani d . 1 1
C C9 0.9747(3) 0.3337(4) 1.17029(18) 0.0536(7) Uani d . 1 1
H H9 0.9753 0.3904 1.2249 0.064 Uiso calc R 1 1
C C10 0.8426(3) 0.3278(4) 1.10960(18) 0.0560(7) Uani d . 1 1
H H10 0.7556 0.3824 1.1233 0.067 Uiso calc R 1 1
C C11 0.8375(3) 0.2414(4) 1.02829(17) 0.0490(6) Uani d . 1 1
C C12 0.9689(3) 0.1634(5) 1.00924(17) 0.0541(7) Uani d . 1 1
H H12 0.9677 0.1055 0.9550 0.065 Uiso calc R 1 1
C C13 1.1012(3) 0.1698(5) 1.06886(17) 0.0562(7) Uani d . 1 1
H H13 1.1881 0.1159 1.0544 0.067 Uiso calc R 1 1
C C14 0.5823(3) 0.2863(4) 0.96753(18) 0.0551(7) Uani d . 1 1
H H14 0.5718 0.3493 1.0190 0.066 Uiso calc R 1 1
C C15 0.4502(3) 0.2683(4) 0.89868(17) 0.0470(6) Uani d . 1 1
C C16 0.3150(3) 0.3497(4) 0.90676(19) 0.0567(7) Uani d . 1 1
H H16 0.3071 0.4113 0.9590 0.068 Uiso calc R 1 1
C C17 0.1925(3) 0.3434(4) 0.84128(18) 0.0530(7) Uani d . 1 1
H H17 0.1032 0.3998 0.8500 0.064 Uiso calc R 1 1
C C18 0.1979(3) 0.2539(4) 0.76100(17) 0.0482(6) Uani d . 1 1
C C19 0.3333(3) 0.1671(5) 0.75167(17) 0.0532(6) Uani d . 1 1
H H19 0.3405 0.1053 0.6994 0.064 Uiso calc R 1 1
C C20 0.4569(3) 0.1725(5) 0.81967(18) 0.0548(7) Uani d . 1 1
H H20 0.5452 0.1120 0.8130 0.066 Uiso calc R 1 1
C C21 -0.0560(3) 0.3699(5) 0.6928(2) 0.0655(9) Uani d . 1 1
H H21A -0.0899 0.4077 0.6318 0.079 Uiso calc R 1 1
H H21B -0.0234 0.4729 0.7281 0.079 Uiso calc R 1 1
C C22 -0.1861(4) 0.2892(6) 0.7288(2) 0.0884(12) Uani d . 1 1
H H22A -0.2191 0.1870 0.6944 0.133 Uiso calc R 1 1
H H22B -0.2682 0.3716 0.7251 0.133 Uiso calc R 1 1
H H22C -0.1550 0.2568 0.7903 0.133 Uiso calc R 1 1
C C23 0.0718(3) 0.1430(5) 0.61427(18) 0.0647(9) Uani d . 1 1
H H23A -0.0327 0.1119 0.5921 0.078 Uiso calc R 1 1
H H23B 0.1269 0.0356 0.6309 0.078 Uiso calc R 1 1
C C24 0.1398(4) 0.2295(6) 0.5403(2) 0.0914(13) Uani d . 1 1
H H24A 0.0835 0.3337 0.5217 0.137 Uiso calc R 1 1
H H24B 0.1355 0.1508 0.4905 0.137 Uiso calc R 1 1
H H24C 0.2437 0.2595 0.5614 0.137 Uiso calc R 1 1

loop_
_atom_site_aniso_label
_atom_site_aniso_U_11
_atom_site_aniso_U_22
_atom_site_aniso_U_33
_atom_site_aniso_U_12
_atom_site_aniso_U_13
_atom_site_aniso_U_23
S1 0.0536(4) 0.0666(5) 0.0750(5) 0.0054(4) 0.0065(3) -0.0112(5)
N1 0.0498(14) 0.0609(16) 0.0624(14) -0.0015(12) 0.0022(11) 0.0012(12)
N2 0.0528(14) 0.0632(19) 0.0567(14) 0.0001(12) 0.0060(10) 0.0011(12)
N3 0.0488(13) 0.0723(17) 0.0558(13) 0.0090(13) -0.0018(10) -0.0137(13)
C1 0.074(2) 0.099(3) 0.0584(19) -0.017(2) -0.0003(16) -0.0030(18)
C2 0.097(3) 0.109(3) 0.064(2) -0.024(3) -0.016(2) 0.011(2)
C3 0.062(2) 0.095(3) 0.114(3) -0.016(2) -0.027(2) 0.038(3)
C4 0.0561(18) 0.071(2) 0.103(3) 0.000(2) 0.0046(17) 0.008(2)
C5 0.0527(16) 0.052(2) 0.0737(19) -0.0072(14) 0.0014(14) 0.0095(14)
C6 0.0565(17) 0.060(2) 0.0586(16) -0.0093(15) 0.0049(13) 0.0057(15)
C7 0.0511(15) 0.0399(15) 0.0534(15) -0.0045(13) 0.0058(12) -0.0006(13)
C8 0.0434(14) 0.0407(15) 0.0537(14) -0.0021(13) 0.0047(11) 0.0032(13)
C9 0.0520(16) 0.0570(18) 0.0510(15) 0.0000(14) 0.0046(12) -0.0054(14)
C10 0.0467(15) 0.062(2) 0.0584(16) 0.0064(14) 0.0067(13) -0.0047(15)
C11 0.0504(15) 0.0471(16) 0.0485(14) -0.0050(13) 0.0035(11) 0.0045(13)
C12 0.0539(15) 0.0604(17) 0.0473(13) -0.0001(17) 0.0048(11) -0.0094(15)
C13 0.0511(14) 0.0612(17) 0.0563(15) 0.0068(17) 0.0082(11) -0.0067(17)
C14 0.0623(19) 0.0495(19) 0.0526(15) -0.0010(15) 0.0057(13) -0.0013(14)
C15 0.0484(15) 0.0424(16) 0.0499(14) -0.0065(13) 0.0060(11) 0.0007(13)
C16 0.0598(18) 0.0551(19) 0.0555(16) 0.0039(15) 0.0098(13) -0.0068(14)
C17 0.0475(15) 0.0539(18) 0.0572(16) 0.0046(14) 0.0061(13) -0.0097(15)
C18 0.0488(15) 0.0451(15) 0.0508(15) -0.0004(13) 0.0074(11) 0.0000(14)
C19 0.0498(14) 0.0565(16) 0.0532(14) 0.0034(17) 0.0076(11) -0.0069(16)
C20 0.0428(13) 0.0542(16) 0.0693(17) 0.0049(15) 0.0146(12) 0.0076(17)
C21 0.0592(19) 0.069(2) 0.0660(19) 0.0069(17) 0.0019(15) -0.0037(16)
C22 0.072(2) 0.100(3) 0.097(3) -0.003(2) 0.0224(19) -0.009(2)
C23 0.0601(17) 0.074(2) 0.0579(16) 0.0041(18) 0.0008(13) -0.0168(18)
C24 0.100(3) 0.113(4) 0.064(2) 0.003(3) 0.0193(19) -0.004(2)

loop_
_atom_type_symbol
_atom_type_description
_atom_type_scat_dispersion_real
_atom_type_scat_dispersion_imag
_atom_type_scat_source
C C 0.0033 0.0016 'International Tables Vol C Tables 4.2.6.8 and 6.1.1.4'
H H 0.0000 0.0000 'International Tables Vol C Tables 4.2.6.8 and 6.1.1.4'
N N 0.0061 0.0033 'International Tables Vol C Tables 4.2.6.8 and 6.1.1.4'
S S 0.1246 0.1234 'International Tables Vol C Tables 4.2.6.8 and 6.1.1.4'

loop_
_geom_angle_atom_site_label_1
_geom_angle_atom_site_label_2
_geom_angle_atom_site_label_3
_geom_angle
C5 S1 C7 89.09(14)
C7 N1 C6 109.3(2)
C14 N2 C11 122.6(2)
C18 N3 C23 122.0(2)
C18 N3 C21 122.4(2)
C23 N3 C21 115.3(2)
C2 C1 C6 118.9(4)
C2 C1 H1 120.5
C6 C1 H1 120.5
C1 C2 C3 121.9(4)
C1 C2 H2 119.1
C3 C2 H2 119.1
C2 C3 C4 121.1(3)
C2 C3 H3 119.5
C4 C3 H3 119.5
C3 C4 C5 117.0(4)
C3 C4 H4 121.5
C5 C4 H4 121.5
C4 C5 C6 121.8(3)
C4 C5 S1 128.8(3)
C6 C5 S1 109.4(2)
N1 C6 C5 116.3(3)
N1 C6 C1 124.4(3)
C5 C6 C1 119.2(3)
N1 C7 C8 123.9(2)
N1 C7 S1 115.9(2)
C8 C7 S1 120.3(2)
C13 C8 C9 117.9(2)
C13 C8 C7 120.7(2)
C9 C8 C7 121.4(2)
C10 C9 C8 120.7(3)
C10 C9 H9 119.7
C8 C9 H9 119.7
C9 C10 C11 121.0(3)
C9 C10 H10 119.5
C11 C10 H10 119.5
C12 C11 C10 118.2(2)
C12 C11 N2 114.7(2)
C10 C11 N2 127.1(3)
C13 C12 C11 121.2(3)
C13 C12 H12 119.4
C11 C12 H12 119.4
C12 C13 C8 121.0(3)
C12 C13 H13 119.5
C8 C13 H13 119.5
N2 C14 C15 123.3(3)
N2 C14 H14 118.3
C15 C14 H14 118.3
C16 C15 C20 117.3(2)
C16 C15 C14 121.2(3)
C20 C15 C14 121.5(2)
C17 C16 C15 122.5(3)
C17 C16 H16 118.8
C15 C16 H16 118.8
C16 C17 C18 121.3(3)
C16 C17 H17 119.3
C18 C17 H17 119.3
N3 C18 C17 121.3(2)
N3 C18 C19 121.3(2)
C17 C18 C19 117.4(2)
C20 C19 C18 120.7(3)
C20 C19 H19 119.7
C18 C19 H19 119.7
C19 C20 C15 120.8(3)
C19 C20 H20 119.6
C15 C20 H20 119.6
N3 C21 C22 113.5(3)
N3 C21 H21A 108.9
C22 C21 H21A 108.9
N3 C21 H21B 108.9
C22 C21 H21B 108.9
H21A C21 H21B 107.7
C21 C22 H22A 109.5
C21 C22 H22B 109.5
H22A C22 H22B 109.5
C21 C22 H22C 109.5
H22A C22 H22C 109.5
H22B C22 H22C 109.5
N3 C23 C24 113.7(3)
N3 C23 H23A 108.8
C24 C23 H23A 108.8
N3 C23 H23B 108.8
C24 C23 H23B 108.8
H23A C23 H23B 107.7
C23 C24 H24A 109.5
C23 C24 H24B 109.5
H24A C24 H24B 109.5
C23 C24 H24C 109.5
H24A C24 H24C 109.5
H24B C24 H24C 109.5

loop_
_geom_bond_atom_site_label_1
_geom_bond_atom_site_label_2
_geom_bond_distance
S1 C5 1.725(3)
S1 C7 1.755(3)
N1 C7 1.313(4)
N1 C6 1.390(4)
N2 C14 1.255(4)
N2 C11 1.415(3)
N3 C18 1.379(3)
N3 C23 1.453(4)
N3 C21 1.474(4)
C1 C2 1.348(5)
C1 C6 1.397(4)
C1 H1 0.9300
C2 C3 1.377(6)
C2 H2 0.9300
C3 C4 1.387(5)
C3 H3 0.9300
C4 C5 1.388(4)
C4 H4 0.9300
C5 C6 1.391(4)
C7 C8 1.466(4)
C8 C13 1.392(4)
C8 C9 1.394(4)
C9 C10 1.379(4)
C9 H9 0.9300
C10 C11 1.388(4)
C10 H10 0.9300
C11 C12 1.380(4)
C12 C13 1.372(3)
C12 H12 0.9300
C13 H13 0.9300
C14 C15 1.454(4)
C14 H14 0.9300
C15 C16 1.376(4)
C15 C20 1.408(4)
C16 C17 1.358(4)
C16 H16 0.9300
C17 C18 1.398(4)
C17 H17 0.9300
C18 C19 1.401(4)
C19 C20 1.388(3)
C19 H19 0.9300
C20 H20 0.9300
C21 C22 1.483(5)
C21 H21A 0.9700
C21 H21B 0.9700
C22 H22A 0.9600
C22 H22B 0.9600
C22 H22C 0.9600
C23 C24 1.500(5)
C23 H23A 0.9700
C23 H23B 0.9700
C24 H24A 0.9600
C24 H24B 0.9600
C24 H24C 0.9600

loop_
_geom_hbond_atom_site_label_D
_geom_hbond_atom_site_label_H
_geom_hbond_atom_site_label_A
_geom_hbond_site_symmetry_A
_geom_hbond_distance_DH
_geom_hbond_distance_HA
_geom_hbond_distance_DA
_geom_hbond_angle_DHA
C12 H12 Cg 2_747 0.93 2.88 3.577(5) 133
C17 H17 Cg 2_657 0.93 2.93 3.646(4) 135

loop_
_geom_torsion_atom_site_label_1
_geom_torsion_atom_site_label_2
_geom_torsion_atom_site_label_3
_geom_torsion_atom_site_label_4
_geom_torsion
C6 C1 C2 C3 -0.4(6)
C1 C2 C3 C4 1.2(7)
C2 C3 C4 C5 -0.8(6)
C3 C4 C5 C6 -0.4(5)
C3 C4 C5 S1 179.3(3)
C7 S1 C5 C4 178.3(3)
C7 S1 C5 C6 -2.0(2)
C7 N1 C6 C5 -1.7(4)
C7 N1 C6 C1 179.5(3)
C4 C5 C6 N1 -177.7(3)
S1 C5 C6 N1 2.6(3)
C4 C5 C6 C1 1.2(5)
S1 C5 C6 C1 -178.6(3)
C2 C1 C6 N1 178.0(4)
C2 C1 C6 C5 -0.8(5)
C6 N1 C7 C8 178.2(3)
C6 N1 C7 S1 0.1(3)
C5 S1 C7 N1 1.2(3)
C5 S1 C7 C8 -177.0(2)
N1 C7 C8 C13 -175.0(3)
S1 C7 C8 C13 3.1(4)
N1 C7 C8 C9 3.5(4)
S1 C7 C8 C9 -178.4(2)
C13 C8 C9 C10 -1.0(4)
C7 C8 C9 C10 -179.6(3)
C8 C9 C10 C11 1.2(5)
C9 C10 C11 C12 -0.8(5)
C9 C10 C11 N2 178.3(3)
C14 N2 C11 C12 -179.0(3)
C14 N2 C11 C10 1.9(5)
C10 C11 C12 C13 0.3(5)
N2 C11 C12 C13 -178.9(3)
C11 C12 C13 C8 -0.1(6)
C9 C8 C13 C12 0.5(5)
C7 C8 C13 C12 179.1(3)
C11 N2 C14 C15 179.4(3)
N2 C14 C15 C16 -176.6(3)
N2 C14 C15 C20 1.0(5)
C20 C15 C16 C17 -1.6(5)
C14 C15 C16 C17 176.1(3)
C15 C16 C17 C18 -0.5(5)
C23 N3 C18 C17 -172.8(3)
C21 N3 C18 C17 13.3(5)
C23 N3 C18 C19 7.3(5)
C21 N3 C18 C19 -166.7(3)
C16 C17 C18 N3 -178.3(3)
C16 C17 C18 C19 1.6(5)
N3 C18 C19 C20 179.3(3)
C17 C18 C19 C20 -0.7(5)
C18 C19 C20 C15 -1.4(5)
C16 C15 C20 C19 2.5(5)
C14 C15 C20 C19 -175.2(3)
C18 N3 C21 C22 -97.4(4)
C23 N3 C21 C22 88.3(3)
C18 N3 C23 C24 -87.5(4)
C21 N3 C23 C24 86.9(3)

_cod_database_fobs_code 1544398
